data_7158820
loop_
_publ_author_name
'Chada, Raji Reddy'
'Kolgave, Dattahari H.'
'Ajaykumar, Uprety'
'Ramesh, Remya'

_publ_section_title
;
 Copper(II)-Catalyzed Oxidative ipso-Annulation of N-Arylpropiolamides and
 Biaryl Ynones with 1,3-Diketones: Construction of Diketoalkyl
 Spiro-trienones
;
_journal_name_full 'Organic &amp; Biomolecular Chemistry'
_journal_paper_doi 10.1039/D2OB01282K
_journal_year 2022
_chemical_formula_moiety 'C21 H19 N O4'
_chemical_formula_sum 'C21 H19 N O4'
_chemical_formula_weight 349.37
_space_group_crystal_system monoclinic
_space_group_IT_number 4
_space_group_name_Hall 'P 2yb'
_space_group_name_H-M_alt 'P 1 21 1'
_atom_sites_solution_hydrogens mixed
_audit_creation_method SHELXL-2018/3
_audit_update_record
;
2022-05-10 deposited with the CCDC.	2022-08-10 downloaded from the CCDC.
;
_cell_angle_alpha 90
_cell_angle_beta 111.369(6)
_cell_angle_gamma 90
_cell_formula_units_Z 2
_cell_length_a 8.7602(18)
_cell_length_b 10.600(2)
_cell_length_c 10.571(2)
_cell_measurement_reflns_used 6250
_cell_measurement_temperature 294(2)
_cell_measurement_theta_max 22.688
_cell_measurement_theta_min 2.4965
_cell_volume 914.1(3)
_computing_structure_refinement 'SHELXL-2018/3 (Sheldrick, 2018)'
_computing_structure_solution 'SHELXT 2018/2 (Sheldrick, 2018)'
_diffrn_ambient_temperature 294(2)
_diffrn_measured_fraction_theta_full 0.994
_diffrn_measured_fraction_theta_max 0.986
_diffrn_measurement_device_type 'Bruker D8 QUEST PHOTON-100'
_diffrn_measurement_method '\w and \f'
_diffrn_radiation_type MoK\a
_diffrn_radiation_wavelength 0.71073
_diffrn_reflns_av_R_equivalents 0.0724
_diffrn_reflns_av_unetI/netI 0.0853
_diffrn_reflns_Laue_measured_fraction_full 0.994
_diffrn_reflns_Laue_measured_fraction_max 0.986
_diffrn_reflns_limit_h_max 12
_diffrn_reflns_limit_h_min -12
_diffrn_reflns_limit_k_max 15
_diffrn_reflns_limit_k_min -15
_diffrn_reflns_limit_l_max 14
_diffrn_reflns_limit_l_min -15
_diffrn_reflns_number 18725
_diffrn_reflns_point_group_measured_fraction_full 0.995
_diffrn_reflns_point_group_measured_fraction_max 0.975
_diffrn_reflns_theta_full 25.242
_diffrn_reflns_theta_max 30.593
_diffrn_reflns_theta_min 2.497
_exptl_absorpt_coefficient_mu 0.088
_exptl_absorpt_correction_T_max 0.7461
_exptl_absorpt_correction_T_min 0.4235
_exptl_absorpt_correction_type multi-scan
_exptl_absorpt_process_details
;
 SADABS 2016/2: Krause, L., Herbst-Irmer, R., Sheldrick G.M. & Stalke D.,
 J. Appl. Cryst. 48 (2015) 3-10
;
_exptl_crystal_colour COLOURLESS
_exptl_crystal_density_diffrn 1.269
_exptl_crystal_description BLOCK
_exptl_crystal_F_000 368
_exptl_crystal_size_max 0.260
_exptl_crystal_size_mid 0.250
_exptl_crystal_size_min 0.190
_refine_diff_density_max 0.208
_refine_diff_density_min -0.206
_refine_diff_density_rms 0.048
_refine_ls_abs_structure_details
;
 Flack x determined using 1073 quotients [(I+)-(I-)]/[(I+)+(I-)]
 (Parsons, Flack and Wagner, Acta Cryst. B69 (2013) 249-259).
;
_refine_ls_abs_structure_Flack -0.3(8)
_refine_ls_extinction_method none
_refine_ls_goodness_of_fit_ref 0.986
_refine_ls_hydrogen_treatment mixed
_refine_ls_matrix_type full
_refine_ls_number_parameters 242
_refine_ls_number_reflns 5491
_refine_ls_number_restraints 2
_refine_ls_restrained_S_all 0.987
_refine_ls_R_factor_all 0.1197
_refine_ls_R_factor_gt 0.0534
_refine_ls_shift/su_max 0.000
_refine_ls_shift/su_mean 0.000
_refine_ls_structure_factor_coef Fsqd
_refine_ls_weighting_details 'w=1/[\s^2^(Fo^2^)+(0.0729P)^2^] where P=(Fo^2^+2Fc^2^)/3'
_refine_ls_weighting_scheme calc
_refine_ls_wR_factor_gt 0.1244
_refine_ls_wR_factor_ref 0.1511
_reflns_Friedel_coverage 0.884
_reflns_Friedel_fraction_full 0.995
_reflns_Friedel_fraction_max 0.962
_reflns_number_gt 2933
_reflns_number_total 5491
_reflns_threshold_expression 'I > 2\s(I)'
_cod_data_source_file d2ob01282k2.cif
_cod_data_source_block KB486_0m_a
_cod_original_sg_symbol_H-M 'P 21'
_cod_database_code 7158820
_shelx_shelxl_version_number 2018/3
_shelx_space_group_comment
;
The symmetry employed for this shelxl refinement is uniquely defined
by the following loop, which should always be used as a source of
symmetry information in preference to the above space-group names.
They are only intended as comments.
;
_shelx_estimated_absorpt_t_min 0.977
_shelx_estimated_absorpt_t_max 0.983

loop_
_space_group_symop_operation_xyz
'x, y, z'
'-x, y+1/2, -z'

loop_
_atom_site_label
_atom_site_type_symbol
_atom_site_fract_x
_atom_site_fract_y
_atom_site_fract_z
_atom_site_U_iso_or_equiv
_atom_site_adp_type
_atom_site_occupancy
_atom_site_site_symmetry_order
_atom_site_calc_flag
_atom_site_refinement_flags_posn
_atom_site_refinement_flags_adp
_atom_site_refinement_flags_occupancy
_atom_site_disorder_assembly
_atom_site_disorder_group
C1 C 0.8738(4) 0.2937(3) 0.9966(3) 0.0600(8) Uani 1 1 d . . . . .
C2 C 0.8706(4) 0.4305(3) 1.0019(3) 0.0599(8) Uani 1 1 d . . . . .
H2 H 0.925966 0.471253 1.083699 0.072 Uiso 1 1 calc R U . . .
C3 C 0.7908(4) 0.4980(3) 0.8932(3) 0.0542(7) Uani 1 1 d . . . . .
H3 H 0.799514 0.585429 0.899817 0.065 Uiso 1 1 calc R U . . .
C4 C 0.6870(3) 0.4418(3) 0.7599(2) 0.0448(7) Uani 1 1 d . . . . .
C5 C 0.7084(4) 0.3011(3) 0.7564(3) 0.0527(7) Uani 1 1 d . . . . .
H5 H 0.660664 0.259409 0.673869 0.063 Uiso 1 1 calc R U . . .
C6 C 0.7913(4) 0.2346(3) 0.8645(3) 0.0589(8) Uani 1 1 d . . . . .
H6 H 0.797667 0.147502 0.856625 0.071 Uiso 1 1 calc R U . . .
C7 C 0.5052(3) 0.4695(3) 0.7259(2) 0.0455(6) Uani 1 1 d . . . . .
C8 C 0.4434(3) 0.5315(3) 0.6084(2) 0.0472(7) Uani 1 1 d . . . . .
C9 C 0.5794(4) 0.5539(3) 0.5566(3) 0.0530(8) Uani 1 1 d . . . . .
C10 C 0.8774(4) 0.5091(4) 0.6379(4) 0.0664(8) Uani 1 1 d . . . . .
H10A H 0.868075 0.542846 0.551091 0.100 Uiso 1 1 calc R U . . .
H10B H 0.923426 0.425827 0.647797 0.100 Uiso 1 1 calc R U . . .
H10C H 0.947277 0.562456 0.708689 0.100 Uiso 1 1 calc R U . . .
C11 C 0.4212(3) 0.4250(3) 0.8166(3) 0.0512(7) Uani 1 1 d . . . . .
C12 C 0.4484(5) 0.4864(4) 0.9401(4) 0.0747(10) Uani 1 1 d . . . . .
H12 H 0.515093 0.557555 0.962389 0.090 Uiso 1 1 calc R U . . .
C13 C 0.3781(6) 0.4435(4) 1.0293(4) 0.0829(12) Uani 1 1 d . . . . .
H13 H 0.399724 0.483324 1.112407 0.100 Uiso 1 1 calc R U . . .
C14 C 0.2759(5) 0.3412(5) 0.9937(5) 0.0897(14) Uani 1 1 d . . . . .
H14 H 0.224233 0.313800 1.051491 0.108 Uiso 1 1 calc R U . . .
C15 C 0.2486(5) 0.2786(5) 0.8739(5) 0.0976(15) Uani 1 1 d . . . . .
H15 H 0.180353 0.208346 0.851687 0.117 Uiso 1 1 calc R U . . .
C16 C 0.3229(5) 0.3202(4) 0.7860(3) 0.0801(12) Uani 1 1 d . . . . .
H16 H 0.305967 0.276606 0.705687 0.096 Uiso 1 1 calc R U . . .
C17 C 0.2740(4) 0.5743(3) 0.5323(3) 0.0511(7) Uani 1 1 d . . . . .
C18 C 0.2125(4) 0.6848(3) 0.5668(3) 0.0586(8) Uani 1 1 d . . . . .
C19 C 0.1748(4) 0.5038(4) 0.4172(3) 0.0602(8) Uani 1 1 d . . . . .
C20 C 0.2342(5) 0.3863(4) 0.3761(3) 0.0818(11) Uani 1 1 d . . . . .
H20A H 0.142936 0.339909 0.315096 0.123 Uiso 1 1 calc R U . . .
H20B H 0.289583 0.336020 0.455139 0.123 Uiso 1 1 calc R U . . .
H20C H 0.308860 0.406468 0.331415 0.123 Uiso 1 1 calc R U . . .
C21 C 0.3050(6) 0.7671(4) 0.6811(4) 0.0882(12) Uani 1 1 d . . . . .
H21A H 0.265046 0.851960 0.661947 0.132 Uiso 1 1 calc R U . . .
H21B H 0.419122 0.764816 0.693706 0.132 Uiso 1 1 calc R U . . .
H21C H 0.291045 0.738111 0.762302 0.132 Uiso 1 1 calc R U . . .
N1 N 0.7160(3) 0.5032(3) 0.6469(2) 0.0543(6) Uani 1 1 d . . . . .
O1 O 0.9460(4) 0.2314(3) 1.0983(3) 0.0979(9) Uani 1 1 d . . . . .
O2 O 0.5678(3) 0.6081(3) 0.4513(2) 0.0769(8) Uani 1 1 d . . . . .
O3 O 0.0648(3) 0.7232(3) 0.4957(3) 0.0747(7) Uani 1 1 d D . . . .
H3O H 0.039(6) 0.658(4) 0.424(4) 0.123(18) Uiso 1 1 d D . . . .
O4 O 0.0304(3) 0.5413(3) 0.3458(2) 0.0781(8) Uani 1 1 d . . . . .

loop_
_atom_site_aniso_label
_atom_site_aniso_U_11
_atom_site_aniso_U_22
_atom_site_aniso_U_33
_atom_site_aniso_U_23
_atom_site_aniso_U_13
_atom_site_aniso_U_12
C1 0.061(2) 0.058(2) 0.0566(17) 0.0114(15) 0.0152(15) 0.0124(15)
C2 0.0566(18) 0.060(2) 0.0474(15) -0.0045(14) 0.0007(13) 0.0024(15)
C3 0.0550(17) 0.0429(16) 0.0559(16) -0.0058(13) 0.0099(13) -0.0016(13)
C4 0.0470(16) 0.0418(15) 0.0413(13) 0.0039(11) 0.0110(11) -0.0043(12)
C5 0.0578(18) 0.0473(18) 0.0499(15) -0.0075(13) 0.0160(13) -0.0057(14)
C6 0.062(2) 0.0390(16) 0.0719(19) 0.0012(15) 0.0203(16) 0.0046(15)
C7 0.0459(15) 0.0416(15) 0.0441(13) 0.0032(11) 0.0106(11) -0.0035(11)
C8 0.0493(16) 0.0487(16) 0.0406(13) 0.0035(12) 0.0126(11) -0.0040(13)
C9 0.0573(19) 0.0518(18) 0.0460(15) 0.0087(13) 0.0143(13) -0.0017(14)
C10 0.059(2) 0.073(2) 0.0740(19) 0.0063(18) 0.0328(16) -0.0033(17)
C11 0.0467(16) 0.0564(18) 0.0473(14) 0.0167(13) 0.0133(12) 0.0058(14)
C12 0.100(3) 0.060(2) 0.079(2) -0.0001(19) 0.051(2) 0.000(2)
C13 0.107(3) 0.082(3) 0.079(2) 0.010(2) 0.057(2) 0.018(3)
C14 0.077(3) 0.110(4) 0.097(3) 0.038(3) 0.049(2) 0.017(3)
C15 0.078(3) 0.118(4) 0.084(3) 0.031(3) 0.015(2) -0.034(3)
C16 0.079(3) 0.098(3) 0.0509(17) 0.0127(18) 0.0098(16) -0.036(2)
C17 0.0519(17) 0.0529(17) 0.0446(14) 0.0118(12) 0.0128(13) 0.0002(13)
C18 0.0539(19) 0.062(2) 0.0577(17) 0.0112(15) 0.0182(14) 0.0040(16)
C19 0.0585(18) 0.068(2) 0.0441(14) 0.0130(15) 0.0066(13) 0.0001(16)
C20 0.086(3) 0.081(3) 0.0586(19) -0.0116(19) 0.0031(17) 0.007(2)
C21 0.085(3) 0.077(3) 0.089(3) -0.012(2) 0.015(2) 0.011(2)
N1 0.0481(14) 0.0625(15) 0.0532(12) 0.0124(12) 0.0194(11) 0.0002(12)
O1 0.112(2) 0.0868(19) 0.0715(15) 0.0317(14) 0.0049(14) 0.0246(17)
O2 0.0766(16) 0.0923(19) 0.0645(14) 0.0344(13) 0.0288(12) 0.0073(14)
O3 0.0568(14) 0.0763(17) 0.0854(17) 0.0175(14) 0.0193(12) 0.0131(12)
O4 0.0604(15) 0.0920(19) 0.0596(12) 0.0103(12) -0.0046(11) 0.0037(13)

loop_
_atom_type_symbol
_atom_type_description
_atom_type_scat_dispersion_real
_atom_type_scat_dispersion_imag
_atom_type_scat_source
C C 0.0033 0.0016 'International Tables Vol C Tables 4.2.6.8 and 6.1.1.4'
H H 0.0000 0.0000 'International Tables Vol C Tables 4.2.6.8 and 6.1.1.4'
N N 0.0061 0.0033 'International Tables Vol C Tables 4.2.6.8 and 6.1.1.4'
O O 0.0106 0.0060 'International Tables Vol C Tables 4.2.6.8 and 6.1.1.4'

loop_
_geom_angle_atom_site_label_1
_geom_angle_atom_site_label_2
_geom_angle_atom_site_label_3
_geom_angle
_geom_angle_site_symmetry_1
_geom_angle_site_symmetry_3
_geom_angle_publ_flag
O1 C1 C2 121.1(3) . . ?
O1 C1 C6 121.7(3) . . ?
C2 C1 C6 117.1(3) . . ?
C3 C2 C1 121.4(3) . . ?
C3 C2 H2 119.3 . . ?
C1 C2 H2 119.3 . . ?
C2 C3 C4 123.5(3) . . ?
C2 C3 H3 118.2 . . ?
C4 C3 H3 118.2 . . ?
N1 C4 C3 111.4(2) . . ?
N1 C4 C5 111.1(2) . . ?
C3 C4 C5 112.4(2) . . ?
N1 C4 C7 101.5(2) . . ?
C3 C4 C7 111.7(2) . . ?
C5 C4 C7 108.2(2) . . ?
C6 C5 C4 123.0(2) . . ?
C6 C5 H5 118.5 . . ?
C4 C5 H5 118.5 . . ?
C5 C6 C1 121.7(3) . . ?
C5 C6 H6 119.1 . . ?
C1 C6 H6 119.1 . . ?
C8 C7 C11 129.1(3) . . ?
C8 C7 C4 110.4(2) . . ?
C11 C7 C4 120.5(2) . . ?
C7 C8 C17 130.1(3) . . ?
C7 C8 C9 108.1(2) . . ?
C17 C8 C9 121.7(2) . . ?
O2 C9 N1 126.4(3) . . ?
O2 C9 C8 126.3(3) . . ?
N1 C9 C8 107.3(2) . . ?
N1 C10 H10A 109.5 . . ?
N1 C10 H10B 109.5 . . ?
H10A C10 H10B 109.5 . . ?
N1 C10 H10C 109.5 . . ?
H10A C10 H10C 109.5 . . ?
H10B C10 H10C 109.5 . . ?
C16 C11 C12 118.4(3) . . ?
C16 C11 C7 121.5(3) . . ?
C12 C11 C7 120.0(3) . . ?
C13 C12 C11 121.2(4) . . ?
C13 C12 H12 119.4 . . ?
C11 C12 H12 119.4 . . ?
C14 C13 C12 119.0(4) . . ?
C14 C13 H13 120.5 . . ?
C12 C13 H13 120.5 . . ?
C13 C14 C15 121.0(4) . . ?
C13 C14 H14 119.5 . . ?
C15 C14 H14 119.5 . . ?
C14 C15 C16 119.9(4) . . ?
C14 C15 H15 120.1 . . ?
C16 C15 H15 120.1 . . ?
C11 C16 C15 120.5(4) . . ?
C11 C16 H16 119.7 . . ?
C15 C16 H16 119.7 . . ?
C18 C17 C19 119.5(3) . . ?
C18 C17 C8 121.5(3) . . ?
C19 C17 C8 118.9(3) . . ?
O3 C18 C17 120.6(3) . . ?
O3 C18 C21 115.0(3) . . ?
C17 C18 C21 124.3(3) . . ?
O4 C19 C17 120.5(3) . . ?
O4 C19 C20 117.9(3) . . ?
C17 C19 C20 121.6(3) . . ?
C19 C20 H20A 109.5 . . ?
C19 C20 H20B 109.5 . . ?
H20A C20 H20B 109.5 . . ?
C19 C20 H20C 109.5 . . ?
H20A C20 H20C 109.5 . . ?
H20B C20 H20C 109.5 . . ?
C18 C21 H21A 109.5 . . ?
C18 C21 H21B 109.5 . . ?
H21A C21 H21B 109.5 . . ?
C18 C21 H21C 109.5 . . ?
H21A C21 H21C 109.5 . . ?
H21B C21 H21C 109.5 . . ?
C9 N1 C10 124.9(3) . . ?
C9 N1 C4 112.6(2) . . ?
C10 N1 C4 122.5(2) . . ?
C18 O3 H3O 97(3) . . ?

loop_
_geom_bond_atom_site_label_1
_geom_bond_atom_site_label_2
_geom_bond_distance
_geom_bond_site_symmetry_2
_geom_bond_publ_flag
C1 O1 1.223(4) . ?
C1 C2 1.451(5) . ?
C1 C6 1.459(4) . ?
C2 C3 1.317(4) . ?
C2 H2 0.9300 . ?
C3 C4 1.495(4) . ?
C3 H3 0.9300 . ?
C4 N1 1.461(4) . ?
C4 C5 1.505(4) . ?
C4 C7 1.528(4) . ?
C5 C6 1.314(4) . ?
C5 H5 0.9300 . ?
C6 H6 0.9300 . ?
C7 C8 1.333(4) . ?
C7 C11 1.483(4) . ?
C8 C17 1.478(4) . ?
C8 C9 1.501(4) . ?
C9 O2 1.223(3) . ?
C9 N1 1.342(4) . ?
C10 N1 1.452(4) . ?
C10 H10A 0.9600 . ?
C10 H10B 0.9600 . ?
C10 H10C 0.9600 . ?
C11 C16 1.370(5) . ?
C11 C12 1.399(4) . ?
C12 C13 1.378(5) . ?
C12 H12 0.9300 . ?
C13 C14 1.368(7) . ?
C13 H13 0.9300 . ?
C14 C15 1.371(7) . ?
C14 H14 0.9300 . ?
C15 C16 1.387(6) . ?
C15 H15 0.9300 . ?
C16 H16 0.9300 . ?
C17 C18 1.392(5) . ?
C17 C19 1.422(4) . ?
C18 O3 1.303(4) . ?
C18 C21 1.471(5) . ?
C19 O4 1.277(4) . ?
C19 C20 1.475(5) . ?
C20 H20A 0.9600 . ?
C20 H20B 0.9600 . ?
C20 H20C 0.9600 . ?
C21 H21A 0.9600 . ?
C21 H21B 0.9600 . ?
C21 H21C 0.9600 . ?
O3 H3O 0.98(3) . ?

loop_
_geom_hbond_atom_site_label_D
_geom_hbond_atom_site_label_H
_geom_hbond_atom_site_label_A
_geom_hbond_distance_DH
_geom_hbond_distance_HA
_geom_hbond_distance_DA
_geom_hbond_angle_DHA
_geom_hbond_site_symmetry_A
_geom_hbond_publ_flag
O3 H3O O4 0.98(3) 1.48(3) 2.444(4) 165(5) . yes

loop_
_geom_torsion_atom_site_label_1
_geom_torsion_atom_site_label_2
_geom_torsion_atom_site_label_3
_geom_torsion_atom_site_label_4
_geom_torsion
_geom_torsion_site_symmetry_1
_geom_torsion_site_symmetry_2
_geom_torsion_site_symmetry_3
_geom_torsion_site_symmetry_4
_geom_torsion_publ_flag
O1 C1 C2 C3 -178.9(3) . . . . ?
C6 C1 C2 C3 2.8(5) . . . . ?
C1 C2 C3 C4 5.1(5) . . . . ?
C2 C3 C4 N1 -135.9(3) . . . . ?
C2 C3 C4 C5 -10.5(4) . . . . ?
C2 C3 C4 C7 111.4(3) . . . . ?
N1 C4 C5 C6 134.4(3) . . . . ?
C3 C4 C5 C6 8.8(4) . . . . ?
C7 C4 C5 C6 -115.0(3) . . . . ?
C4 C5 C6 C1 -1.9(5) . . . . ?
O1 C1 C6 C5 177.3(3) . . . . ?
C2 C1 C6 C5 -4.4(5) . . . . ?
N1 C4 C7 C8 2.6(3) . . . . ?
C3 C4 C7 C8 121.4(3) . . . . ?
C5 C4 C7 C8 -114.4(3) . . . . ?
N1 C4 C7 C11 -179.2(2) . . . . ?
C3 C4 C7 C11 -60.4(3) . . . . ?
C5 C4 C7 C11 63.8(3) . . . . ?
C11 C7 C8 C17 -0.4(5) . . . . ?
C4 C7 C8 C17 177.6(3) . . . . ?
C11 C7 C8 C9 -179.8(3) . . . . ?
C4 C7 C8 C9 -1.7(3) . . . . ?
C7 C8 C9 O2 179.9(3) . . . . ?
C17 C8 C9 O2 0.5(5) . . . . ?
C7 C8 C9 N1 0.1(3) . . . . ?
C17 C8 C9 N1 -179.3(3) . . . . ?
C8 C7 C11 C16 76.3(4) . . . . ?
C4 C7 C11 C16 -101.5(4) . . . . ?
C8 C7 C11 C12 -107.1(4) . . . . ?
C4 C7 C11 C12 75.1(4) . . . . ?
C16 C11 C12 C13 -0.2(5) . . . . ?
C7 C11 C12 C13 -176.9(3) . . . . ?
C11 C12 C13 C14 -2.1(6) . . . . ?
C12 C13 C14 C15 2.7(6) . . . . ?
C13 C14 C15 C16 -1.1(7) . . . . ?
C12 C11 C16 C15 1.9(5) . . . . ?
C7 C11 C16 C15 178.5(4) . . . . ?
C14 C15 C16 C11 -1.3(7) . . . . ?
C7 C8 C17 C18 81.0(4) . . . . ?
C9 C8 C17 C18 -99.7(3) . . . . ?
C7 C8 C17 C19 -102.1(4) . . . . ?
C9 C8 C17 C19 77.2(4) . . . . ?
C19 C17 C18 O3 0.7(5) . . . . ?
C8 C17 C18 O3 177.6(3) . . . . ?
C19 C17 C18 C21 -178.3(3) . . . . ?
C8 C17 C18 C21 -1.4(5) . . . . ?
C18 C17 C19 O4 0.0(5) . . . . ?
C8 C17 C19 O4 -176.9(3) . . . . ?
C18 C17 C19 C20 179.9(3) . . . . ?
C8 C17 C19 C20 2.9(5) . . . . ?
O2 C9 N1 C10 3.0(5) . . . . ?
C8 C9 N1 C10 -177.2(3) . . . . ?
O2 C9 N1 C4 -178.2(3) . . . . ?
C8 C9 N1 C4 1.6(3) . . . . ?
C3 C4 N1 C9 -121.5(3) . . . . ?
C5 C4 N1 C9 112.4(3) . . . . ?
C7 C4 N1 C9 -2.5(3) . . . . ?
C3 C4 N1 C10 57.4(4) . . . . ?
C5 C4 N1 C10 -68.8(4) . . . . ?
C7 C4 N1 C10 176.4(3) . . . . ?
